data_7032547
loop_
_publ_author_name
'Laviska, David A.'
'Guan, Changjian'
'Emge, Thomas J.'
'Wilklow-Marnell, Miles'
'Brennessel, William W.'
'Jones, William D.'
'Krogh-Jespersen, Karsten'
'Goldman, Alan S.'

_publ_section_title
;
 Addition of C-C and C-H bonds by pincer-iridium complexes: a combined
 experimental and computational study.
;
_journal_issue 43
_journal_name_full 'Dalton transactions (Cambridge, England : 2003)'
_journal_page_first 16354
_journal_page_last 16365
_journal_paper_doi 10.1039/c4dt02043j
_journal_volume 43
_journal_year 2014
_chemical_formula_moiety 'C32 H43 Ir P2'
_chemical_formula_sum 'C32 H43 Ir P2'
_chemical_formula_weight 681.80
_chemical_name_common (i-PrPNP)Ir(biphenylene)
_chemical_name_systematic
; 
 ? 
;
_space_group_crystal_system monoclinic
_space_group_IT_number 14
_space_group_name_Hall '-P 2yn'
_space_group_name_H-M_alt 'P 1 21/n 1'
_symmetry_space_group_name_Hall '-P 2yn'
_symmetry_space_group_name_H-M 'P 1 21/n 1'
_atom_sites_solution_hydrogens geom
_atom_sites_solution_primary direct
_atom_sites_solution_secondary difmap
_audit_creation_method SHELXL-2014
_cell_angle_alpha 90
_cell_angle_beta 90.086(2)
_cell_angle_gamma 90
_cell_formula_units_Z 4
_cell_length_a 10.5407(12)
_cell_length_b 25.531(3)
_cell_length_c 10.8527(12)
_cell_measurement_reflns_used 3879
_cell_measurement_temperature 100.0(5)
_cell_measurement_theta_max 38.27
_cell_measurement_theta_min 2.46
_cell_volume 2920.6(6)
_computing_cell_refinement 'SAINT (Bruker, 2013)'
_computing_data_collection 'APEX2 (Bruker, 2013)'
_computing_data_reduction 'SAINT (Bruker, 2013)'
_computing_molecular_graphics 'SHELXTL (Sheldrick, 2008)'
_computing_publication_material 'SHELXTL (Sheldrick, 2008)'
_computing_structure_refinement 'SHELXL-2014 (Sheldrick, 2014)'
_computing_structure_solution 'SIR2011 (Burla et al., 2012)'
_diffrn_ambient_temperature 100.0(5)
_diffrn_measured_fraction_theta_full 0.987
_diffrn_measured_fraction_theta_max 0.956
_diffrn_measurement_device_type 'Bruker SMART APEX II CCD platform'
_diffrn_measurement_method '\w scans'
_diffrn_radiation_type MoK\a
_diffrn_radiation_wavelength 0.71073
_diffrn_reflns_av_R_equivalents 0.0368
_diffrn_reflns_av_unetI/netI 0.0321
_diffrn_reflns_Laue_measured_fraction_full 0.987
_diffrn_reflns_Laue_measured_fraction_max 0.956
_diffrn_reflns_limit_h_max 18
_diffrn_reflns_limit_h_min -18
_diffrn_reflns_limit_k_max 43
_diffrn_reflns_limit_k_min -43
_diffrn_reflns_limit_l_max 18
_diffrn_reflns_limit_l_min -18
_diffrn_reflns_number 70917
_diffrn_reflns_point_group_measured_fraction_full 0.987
_diffrn_reflns_point_group_measured_fraction_max 0.956
_diffrn_reflns_theta_full 37.785
_diffrn_reflns_theta_max 38.485
_diffrn_reflns_theta_min 2.039
_diffrn_source 'fine-focus sealed tube'
_exptl_absorpt_coefficient_mu 4.700
_exptl_absorpt_correction_T_max 0.4403
_exptl_absorpt_correction_T_min 0.2588
_exptl_absorpt_correction_type multi-scan
_exptl_absorpt_process_details 'SADABS (Sheldrick, 2012)'
_exptl_crystal_colour 'dark orange'
_exptl_crystal_density_diffrn 1.551
_exptl_crystal_description block
_exptl_crystal_F_000 1368
_exptl_crystal_size_max 0.32
_exptl_crystal_size_mid 0.26
_exptl_crystal_size_min 0.18
_refine_diff_density_max 1.652
_refine_diff_density_min -2.917
_refine_diff_density_rms 0.136
_refine_ls_extinction_method none
_refine_ls_goodness_of_fit_ref 1.136
_refine_ls_hydrogen_treatment constr
_refine_ls_matrix_type full
_refine_ls_number_parameters 324
_refine_ls_number_reflns 15707
_refine_ls_number_restraints 0
_refine_ls_restrained_S_all 1.136
_refine_ls_R_factor_all 0.0398
_refine_ls_R_factor_gt 0.0284
_refine_ls_shift/su_max 0.002
_refine_ls_shift/su_mean 0.000
_refine_ls_structure_factor_coef Fsqd
_refine_ls_weighting_details 'w=1/[\s^2^(Fo^2^)+(0.0129P)^2^+2.6385P] where P=(Fo^2^+2Fc^2^)/3'
_refine_ls_weighting_scheme calc
_refine_ls_wR_factor_gt 0.0497
_refine_ls_wR_factor_ref 0.0519
_reflns_Friedel_coverage 0.000
_reflns_number_gt 13214
_reflns_number_total 15707
_reflns_threshold_expression 'I > 2\s(I)'
_cod_data_source_file c4dt02043j3.cif
_cod_data_source_block jonmm04
_cod_depositor_comments 'Adding full bibliography for 7032547--7032549.cif.'
_cod_original_cell_volume 2920.7(6)
_cod_database_code 7032547
_shelx_space_group_comment
; 
The symmetry employed for this shelxl refinement is uniquely defined 
by the following loop, which should always be used as a source of 
symmetry information in preference to the above space-group names. 
They are only intended as comments. 
;
_shelx_estimated_absorpt_t_min 0.315
_shelx_estimated_absorpt_t_max 0.485
_shelxl_version_number 2014-3

loop_
_space_group_symop_operation_xyz
'x, y, z'
'-x+1/2, y+1/2, -z+1/2'
'-x, -y, -z'
'x-1/2, -y-1/2, z-1/2'

loop_
_atom_site_label
_atom_site_type_symbol
_atom_site_fract_x
_atom_site_fract_y
_atom_site_fract_z
_atom_site_U_iso_or_equiv
_atom_site_adp_type
_atom_site_occupancy
_atom_site_site_symmetry_order
_atom_site_calc_flag
_atom_site_refinement_flags_posn
_atom_site_refinement_flags_adp
Ir1 Ir 0.22533(2) 0.13772(2) 0.26641(2) 0.00993(2) Uani 1 1 d . .
P1 P 0.40690(4) 0.18756(2) 0.25392(4) 0.01146(7) Uani 1 1 d . .
P2 P 0.02070(4) 0.10992(2) 0.29921(4) 0.01198(7) Uani 1 1 d . .
C1 C 0.30585(16) 0.06279(7) 0.27335(17) 0.0136(3) Uani 1 1 d . .
C2 C 0.33970(18) 0.03335(7) 0.37693(19) 0.0190(3) Uani 1 1 d . .
H2A H 0.3263 0.0478 0.4565 0.023 Uiso 1 1 calc R U
C3 C 0.3926(2) -0.01660(8) 0.3671(2) 0.0257(4) Uani 1 1 d . .
H3A H 0.4155 -0.0354 0.4394 0.031 Uiso 1 1 calc R U
C4 C 0.4117(2) -0.03886(8) 0.2518(3) 0.0295(5) Uani 1 1 d . .
H4A H 0.4476 -0.0729 0.2451 0.035 Uiso 1 1 calc R U
C5 C 0.3781(2) -0.01117(8) 0.1461(2) 0.0248(4) Uani 1 1 d . .
H5A H 0.3907 -0.0263 0.0670 0.030 Uiso 1 1 calc R U
C6 C 0.32548(17) 0.03913(7) 0.15681(18) 0.0161(3) Uani 1 1 d . .
C7 C 0.28812(17) 0.07239(7) 0.05301(17) 0.0161(3) Uani 1 1 d . .
C8 C 0.29941(19) 0.05961(9) -0.07211(19) 0.0217(4) Uani 1 1 d . .
H8A H 0.3352 0.0269 -0.0952 0.026 Uiso 1 1 calc R U
C9 C 0.2589(2) 0.09422(10) -0.16265(19) 0.0255(4) Uani 1 1 d . .
H9A H 0.2673 0.0851 -0.2471 0.031 Uiso 1 1 calc R U
C10 C 0.2061(2) 0.14202(9) -0.13028(18) 0.0233(4) Uani 1 1 d . .
H10A H 0.1771 0.1653 -0.1926 0.028 Uiso 1 1 calc R U
C11 C 0.19526(18) 0.15614(8) -0.00626(17) 0.0176(3) Uani 1 1 d . .
H11A H 0.1604 0.1892 0.0155 0.021 Uiso 1 1 calc R U
C12 C 0.23590(17) 0.12153(7) 0.08602(16) 0.0142(3) Uani 1 1 d . .
C21 C 0.13984(16) 0.21161(6) 0.26940(15) 0.0113(3) Uani 1 1 d . .
C22 C 0.21192(17) 0.25834(7) 0.25490(16) 0.0140(3) Uani 1 1 d . .
C23 C 0.15843(19) 0.30768(7) 0.27659(17) 0.0169(3) Uani 1 1 d . .
H23A H 0.2084 0.3384 0.2672 0.020 Uiso 1 1 calc R U
C24 C 0.03187(19) 0.31171(7) 0.31199(17) 0.0177(3) Uani 1 1 d . .
H24A H -0.0035 0.3451 0.3299 0.021 Uiso 1 1 calc R U
C25 C -0.04254(18) 0.26707(7) 0.32113(17) 0.0160(3) Uani 1 1 d . .
H25A H -0.1294 0.2700 0.3433 0.019 Uiso 1 1 calc R U
C26 C 0.00972(17) 0.21766(7) 0.29778(16) 0.0127(3) Uani 1 1 d . .
C27 C 0.34666(18) 0.25255(7) 0.20917(17) 0.0159(3) Uani 1 1 d . .
H27A H 0.4008 0.2802 0.2455 0.019 Uiso 1 1 calc R U
H27B H 0.3488 0.2563 0.1184 0.019 Uiso 1 1 calc R U
C28 C -0.07571(17) 0.16983(7) 0.29350(18) 0.0160(3) Uani 1 1 d . .
H28A H -0.1266 0.1703 0.2167 0.019 Uiso 1 1 calc R U
H28B H -0.1348 0.1705 0.3643 0.019 Uiso 1 1 calc R U
C29 C 0.52700(17) 0.17343(8) 0.13547(17) 0.0170(3) Uani 1 1 d . .
H29A H 0.4796 0.1696 0.0561 0.020 Uiso 1 1 calc R U
C30 C 0.5965(2) 0.12124(8) 0.1557(2) 0.0272(5) Uani 1 1 d . .
H30A H 0.6441 0.1121 0.0813 0.041 Uiso 1 1 calc R U
H30B H 0.5344 0.0937 0.1734 0.041 Uiso 1 1 calc R U
H30C H 0.6552 0.1247 0.2254 0.041 Uiso 1 1 calc R U
C31 C 0.62173(19) 0.21799(8) 0.11571(19) 0.0213(4) Uani 1 1 d . .
H31A H 0.6796 0.2088 0.0486 0.032 Uiso 1 1 calc R U
H31B H 0.6705 0.2236 0.1915 0.032 Uiso 1 1 calc R U
H31C H 0.5758 0.2501 0.0944 0.032 Uiso 1 1 calc R U
C32 C 0.49443(18) 0.19861(7) 0.39972(16) 0.0161(3) Uani 1 1 d . .
H32A H 0.5769 0.2159 0.3794 0.019 Uiso 1 1 calc R U
C33 C 0.4213(2) 0.23451(9) 0.48708(19) 0.0245(4) Uani 1 1 d . .
H33A H 0.4701 0.2393 0.5632 0.037 Uiso 1 1 calc R U
H33B H 0.3391 0.2187 0.5065 0.037 Uiso 1 1 calc R U
H33C H 0.4079 0.2686 0.4476 0.037 Uiso 1 1 calc R U
C34 C 0.5236(3) 0.14680(9) 0.4650(2) 0.0342(6) Uani 1 1 d . .
H34A H 0.5779 0.1535 0.5367 0.051 Uiso 1 1 calc R U
H34B H 0.5674 0.1232 0.4080 0.051 Uiso 1 1 calc R U
H34C H 0.4441 0.1306 0.4922 0.051 Uiso 1 1 calc R U
C35 C -0.06740(18) 0.06094(8) 0.20816(18) 0.0183(3) Uani 1 1 d . .
H35A H -0.1572 0.0609 0.2377 0.022 Uiso 1 1 calc R U
C36 C -0.0689(2) 0.07408(10) 0.0704(2) 0.0261(4) Uani 1 1 d . .
H36A H -0.1265 0.0501 0.0274 0.039 Uiso 1 1 calc R U
H36B H 0.0169 0.0703 0.0369 0.039 Uiso 1 1 calc R U
H36C H -0.0980 0.1102 0.0589 0.039 Uiso 1 1 calc R U
C37 C -0.0128(2) 0.00594(8) 0.2304(2) 0.0266(4) Uani 1 1 d . .
H37A H -0.0549 -0.0192 0.1757 0.040 Uiso 1 1 calc R U
H37B H -0.0271 -0.0042 0.3164 0.040 Uiso 1 1 calc R U
H37C H 0.0785 0.0062 0.2135 0.040 Uiso 1 1 calc R U
C38 C 0.00867(18) 0.08714(8) 0.46001(17) 0.0177(3) Uani 1 1 d . .
H38A H 0.0566 0.0534 0.4660 0.021 Uiso 1 1 calc R U
C39 C 0.0758(3) 0.12669(9) 0.5428(2) 0.0298(5) Uani 1 1 d . .
H39A H 0.0734 0.1144 0.6283 0.045 Uiso 1 1 calc R U
H39B H 0.0329 0.1607 0.5369 0.045 Uiso 1 1 calc R U
H39C H 0.1642 0.1304 0.5165 0.045 Uiso 1 1 calc R U
C40 C -0.1273(2) 0.07642(11) 0.5043(2) 0.0326(5) Uani 1 1 d . .
H40A H -0.1251 0.0635 0.5894 0.049 Uiso 1 1 calc R U
H40B H -0.1668 0.0500 0.4511 0.049 Uiso 1 1 calc R U
H40C H -0.1768 0.1089 0.5008 0.049 Uiso 1 1 calc R U

loop_
_atom_site_aniso_label
_atom_site_aniso_U_11
_atom_site_aniso_U_22
_atom_site_aniso_U_33
_atom_site_aniso_U_23
_atom_site_aniso_U_13
_atom_site_aniso_U_12
Ir1 0.00946(3) 0.00915(2) 0.01119(2) 0.00007(2) -0.00118(2) 0.00096(2)
P1 0.01038(18) 0.01218(18) 0.01180(18) 0.00004(14) -0.00166(14) -0.00020(14)
P2 0.01067(18) 0.01086(17) 0.01439(18) 0.00001(14) -0.00103(14) -0.00005(14)
C1 0.0100(7) 0.0103(6) 0.0205(8) 0.0019(6) -0.0005(6) 0.0005(5)
C2 0.0144(8) 0.0160(8) 0.0265(9) 0.0050(7) -0.0010(7) 0.0014(6)
C3 0.0190(9) 0.0158(8) 0.0424(13) 0.0106(8) -0.0001(8) 0.0029(7)
C4 0.0217(10) 0.0108(8) 0.0561(15) 0.0002(8) 0.0041(10) 0.0034(7)
C5 0.0190(9) 0.0150(8) 0.0403(12) -0.0085(8) 0.0042(8) 0.0002(7)
C6 0.0110(7) 0.0118(7) 0.0254(9) -0.0029(6) 0.0015(6) -0.0008(5)
C7 0.0116(7) 0.0181(8) 0.0186(8) -0.0062(6) 0.0009(6) -0.0037(6)
C8 0.0166(9) 0.0275(10) 0.0212(9) -0.0116(7) 0.0011(7) -0.0046(7)
C9 0.0220(10) 0.0391(12) 0.0155(8) -0.0082(8) 0.0016(7) -0.0110(8)
C10 0.0225(9) 0.0337(11) 0.0135(7) 0.0015(7) -0.0033(6) -0.0120(8)
C11 0.0171(8) 0.0204(8) 0.0151(7) 0.0009(6) -0.0028(6) -0.0055(6)
C12 0.0123(7) 0.0180(7) 0.0121(7) -0.0023(6) -0.0014(5) -0.0034(6)
C21 0.0130(7) 0.0099(6) 0.0110(6) 0.0005(5) -0.0017(5) 0.0007(5)
C22 0.0153(8) 0.0132(7) 0.0134(7) 0.0022(5) -0.0034(6) 0.0003(6)
C23 0.0226(9) 0.0108(7) 0.0174(8) 0.0015(6) -0.0023(6) 0.0003(6)
C24 0.0245(9) 0.0115(7) 0.0170(8) -0.0001(6) -0.0015(7) 0.0042(6)
C25 0.0176(8) 0.0148(7) 0.0156(7) 0.0018(6) -0.0003(6) 0.0050(6)
C26 0.0136(7) 0.0113(7) 0.0132(7) 0.0009(5) -0.0014(5) 0.0024(5)
C27 0.0162(8) 0.0139(7) 0.0174(8) 0.0041(6) -0.0007(6) 0.0000(6)
C28 0.0124(7) 0.0145(7) 0.0213(8) 0.0011(6) -0.0008(6) 0.0024(6)
C29 0.0120(8) 0.0239(9) 0.0150(7) -0.0032(6) 0.0010(6) -0.0033(6)
C30 0.0158(9) 0.0199(9) 0.0459(13) -0.0098(9) 0.0075(9) -0.0014(7)
C31 0.0163(9) 0.0263(10) 0.0214(9) 0.0031(7) 0.0013(7) -0.0043(7)
C32 0.0155(8) 0.0183(8) 0.0144(7) -0.0015(6) -0.0040(6) -0.0001(6)
C33 0.0298(11) 0.0263(10) 0.0174(8) -0.0069(7) -0.0040(7) 0.0053(8)
C34 0.0526(16) 0.0253(11) 0.0247(10) -0.0023(8) -0.0202(11) 0.0118(10)
C35 0.0129(8) 0.0190(8) 0.0231(9) -0.0046(7) -0.0020(6) -0.0027(6)
C36 0.0192(9) 0.0378(12) 0.0213(9) -0.0091(8) -0.0040(7) -0.0045(8)
C37 0.0214(10) 0.0151(8) 0.0432(13) -0.0072(8) -0.0025(9) -0.0021(7)
C38 0.0173(8) 0.0177(8) 0.0181(8) 0.0040(6) 0.0005(6) 0.0005(6)
C39 0.0421(14) 0.0271(11) 0.0203(9) -0.0018(8) -0.0082(9) 0.0010(9)
C40 0.0234(11) 0.0446(14) 0.0299(11) 0.0158(10) 0.0082(9) 0.0032(9)

loop_
_atom_type_symbol
_atom_type_description
_atom_type_scat_dispersion_real
_atom_type_scat_dispersion_imag
_atom_type_scat_source
C C 0.0033 0.0016 'International Tables Vol C Tables 4.2.6.8 and 6.1.1.4'
H H 0.0000 0.0000 'International Tables Vol C Tables 4.2.6.8 and 6.1.1.4'
P P 0.1023 0.0942 'International Tables Vol C Tables 4.2.6.8 and 6.1.1.4'
Ir Ir -1.4442 7.9887 'International Tables Vol C Tables 4.2.6.8 and 6.1.1.4'

loop_
_geom_angle_atom_site_label_1
_geom_angle_atom_site_label_2
_geom_angle_atom_site_label_3
_geom_angle
C12 Ir1 C21 103.06(7)
C12 Ir1 C1 79.84(7)
C21 Ir1 C1 176.63(7)
C12 Ir1 P2 98.11(5)
C21 Ir1 P2 82.63(5)
C1 Ir1 P2 95.32(5)
C12 Ir1 P1 90.52(5)
C21 Ir1 P1 81.99(5)
C1 Ir1 P1 99.79(5)
P2 Ir1 P1 163.724(16)
C29 P1 C27 103.27(9)
C29 P1 C32 106.51(9)
C27 P1 C32 105.02(9)
C29 P1 Ir1 120.35(6)
C27 P1 Ir1 103.13(6)
C32 P1 Ir1 116.55(6)
C28 P2 C35 105.57(9)
C28 P2 C38 104.81(9)
C35 P2 C38 104.95(9)
C28 P2 Ir1 104.88(6)
C35 P2 Ir1 126.75(7)
C38 P2 Ir1 108.05(6)
C2 C1 C6 116.80(16)
C2 C1 Ir1 128.54(14)
C6 C1 Ir1 114.65(13)
C3 C2 C1 122.1(2)
C3 C2 H2A 119.0
C1 C2 H2A 119.0
C4 C3 C2 120.0(2)
C4 C3 H3A 120.0
C2 C3 H3A 120.0
C3 C4 C5 119.82(19)
C3 C4 H4A 120.1
C5 C4 H4A 120.1
C4 C5 C6 119.7(2)
C4 C5 H5A 120.1
C6 C5 H5A 120.1
C5 C6 C1 121.48(19)
C5 C6 C7 124.94(18)
C1 C6 C7 113.57(15)
C8 C7 C12 119.01(18)
C8 C7 C6 125.95(18)
C12 C7 C6 115.05(16)
C9 C8 C7 120.71(19)
C9 C8 H8A 119.6
C7 C8 H8A 119.6
C10 C9 C8 120.27(18)
C10 C9 H9A 119.9
C8 C9 H9A 119.9
C9 C10 C11 120.3(2)
C9 C10 H10A 119.9
C11 C10 H10A 119.9
C10 C11 C12 119.98(19)
C10 C11 H11A 120.0
C12 C11 H11A 120.0
C11 C12 C7 119.73(16)
C11 C12 Ir1 123.39(14)
C7 C12 Ir1 116.87(13)
C26 C21 C22 116.78(15)
C26 C21 Ir1 121.32(12)
C22 C21 Ir1 121.63(12)
C23 C22 C21 121.35(17)
C23 C22 C27 121.44(16)
C21 C22 C27 117.14(15)
C24 C23 C22 119.94(17)
C24 C23 H23A 120.0
C22 C23 H23A 120.0
C25 C24 C23 120.06(17)
C25 C24 H24A 120.0
C23 C24 H24A 120.0
C24 C25 C26 120.32(17)
C24 C25 H25A 119.8
C26 C25 H25A 119.8
C25 C26 C21 121.32(16)
C25 C26 C28 119.80(16)
C21 C26 C28 118.74(15)
C22 C27 P1 108.97(12)
C22 C27 H27A 109.9
P1 C27 H27A 109.9
C22 C27 H27B 109.9
P1 C27 H27B 109.9
H27A C27 H27B 108.3
C26 C28 P2 109.92(12)
C26 C28 H28A 109.7
P2 C28 H28A 109.7
C26 C28 H28B 109.7
P2 C28 H28B 109.7
H28A C28 H28B 108.2
C31 C29 C30 110.75(16)
C31 C29 P1 113.70(14)
C30 C29 P1 113.47(14)
C31 C29 H29A 106.1
C30 C29 H29A 106.1
P1 C29 H29A 106.1
C29 C30 H30A 109.5
C29 C30 H30B 109.5
H30A C30 H30B 109.5
C29 C30 H30C 109.5
H30A C30 H30C 109.5
H30B C30 H30C 109.5
C29 C31 H31A 109.5
C29 C31 H31B 109.5
H31A C31 H31B 109.5
C29 C31 H31C 109.5
H31A C31 H31C 109.5
H31B C31 H31C 109.5
C33 C32 C34 109.38(18)
C33 C32 P1 111.75(13)
C34 C32 P1 111.28(14)
C33 C32 H32A 108.1
C34 C32 H32A 108.1
P1 C32 H32A 108.1
C32 C33 H33A 109.5
C32 C33 H33B 109.5
H33A C33 H33B 109.5
C32 C33 H33C 109.5
H33A C33 H33C 109.5
H33B C33 H33C 109.5
C32 C34 H34A 109.5
C32 C34 H34B 109.5
H34A C34 H34B 109.5
C32 C34 H34C 109.5
H34A C34 H34C 109.5
H34B C34 H34C 109.5
C36 C35 C37 110.92(18)
C36 C35 P2 112.25(14)
C37 C35 P2 110.31(14)
C36 C35 H35A 107.7
C37 C35 H35A 107.7
P2 C35 H35A 107.7
C35 C36 H36A 109.5
C35 C36 H36B 109.5
H36A C36 H36B 109.5
C35 C36 H36C 109.5
H36A C36 H36C 109.5
H36B C36 H36C 109.5
C35 C37 H37A 109.5
C35 C37 H37B 109.5
H37A C37 H37B 109.5
C35 C37 H37C 109.5
H37A C37 H37C 109.5
H37B C37 H37C 109.5
C39 C38 C40 111.45(19)
C39 C38 P2 108.44(14)
C40 C38 P2 114.69(14)
C39 C38 H38A 107.3
C40 C38 H38A 107.3
P2 C38 H38A 107.3
C38 C39 H39A 109.5
C38 C39 H39B 109.5
H39A C39 H39B 109.5
C38 C39 H39C 109.5
H39A C39 H39C 109.5
H39B C39 H39C 109.5
C38 C40 H40A 109.5
C38 C40 H40B 109.5
H40A C40 H40B 109.5
C38 C40 H40C 109.5
H40A C40 H40C 109.5
H40B C40 H40C 109.5

loop_
_geom_bond_atom_site_label_1
_geom_bond_atom_site_label_2
_geom_bond_distance
Ir1 C12 2.0041(17)
Ir1 C21 2.0909(16)
Ir1 C1 2.0942(17)
Ir1 P2 2.2989(5)
Ir1 P1 2.3023(5)
P1 C29 1.8413(19)
P1 C27 1.8416(18)
P1 C32 1.8521(18)
P2 C28 1.8373(18)
P2 C35 1.8440(19)
P2 C38 1.8441(19)
C1 C2 1.398(3)
C1 C6 1.417(3)
C2 C3 1.396(3)
C2 H2A 0.9500
C3 C4 1.389(4)
C3 H3A 0.9500
C4 C5 1.393(3)
C4 H4A 0.9500
C5 C6 1.404(3)
C5 H5A 0.9500
C6 C7 1.464(3)
C7 C8 1.402(3)
C7 C12 1.416(3)
C8 C9 1.389(3)
C8 H8A 0.9500
C9 C10 1.387(3)
C9 H9A 0.9500
C10 C11 1.398(3)
C10 H10A 0.9500
C11 C12 1.402(3)
C11 H11A 0.9500
C21 C26 1.415(2)
C21 C22 1.423(2)
C22 C23 1.400(3)
C22 C27 1.512(3)
C23 C24 1.393(3)
C23 H23A 0.9500
C24 C25 1.387(3)
C24 H24A 0.9500
C25 C26 1.400(2)
C25 H25A 0.9500
C26 C28 1.518(3)
C27 H27A 0.9900
C27 H27B 0.9900
C28 H28A 0.9900
C28 H28B 0.9900
C29 C31 1.529(3)
C29 C30 1.536(3)
C29 H29A 1.0000
C30 H30A 0.9800
C30 H30B 0.9800
C30 H30C 0.9800
C31 H31A 0.9800
C31 H31B 0.9800
C31 H31C 0.9800
C32 C33 1.528(3)
C32 C34 1.532(3)
C32 H32A 1.0000
C33 H33A 0.9800
C33 H33B 0.9800
C33 H33C 0.9800
C34 H34A 0.9800
C34 H34B 0.9800
C34 H34C 0.9800
C35 C36 1.532(3)
C35 C37 1.537(3)
C35 H35A 1.0000
C36 H36A 0.9800
C36 H36B 0.9800
C36 H36C 0.9800
C37 H37A 0.9800
C37 H37B 0.9800
C37 H37C 0.9800
C38 C39 1.525(3)
C38 C40 1.537(3)
C38 H38A 1.0000
C39 H39A 0.9800
C39 H39B 0.9800
C39 H39C 0.9800
C40 H40A 0.9800
C40 H40B 0.9800
C40 H40C 0.9800

loop_
_geom_torsion_atom_site_label_1
_geom_torsion_atom_site_label_2
_geom_torsion_atom_site_label_3
_geom_torsion_atom_site_label_4
_geom_torsion
C6 C1 C2 C3 1.2(3)
Ir1 C1 C2 C3 179.78(15)
C1 C2 C3 C4 -0.8(3)
C2 C3 C4 C5 0.1(3)
C3 C4 C5 C6 0.2(3)
C4 C5 C6 C1 0.2(3)
C4 C5 C6 C7 179.06(19)
C2 C1 C6 C5 -0.9(3)
Ir1 C1 C6 C5 -179.67(14)
C2 C1 C6 C7 -179.85(16)
Ir1 C1 C6 C7 1.35(19)
C5 C6 C7 C8 -0.4(3)
C1 C6 C7 C8 178.55(17)
C5 C6 C7 C12 179.41(18)
C1 C6 C7 C12 -1.7(2)
C12 C7 C8 C9 -0.7(3)
C6 C7 C8 C9 179.08(18)
C7 C8 C9 C10 -0.2(3)
C8 C9 C10 C11 1.1(3)
C9 C10 C11 C12 -1.1(3)
C10 C11 C12 C7 0.2(3)
C10 C11 C12 Ir1 179.85(14)
C8 C7 C12 C11 0.7(3)
C6 C7 C12 C11 -179.09(16)
C8 C7 C12 Ir1 -178.98(14)
C6 C7 C12 Ir1 1.2(2)
C26 C21 C22 C23 4.5(2)
Ir1 C21 C22 C23 -169.56(13)
C26 C21 C22 C27 -172.61(15)
Ir1 C21 C22 C27 13.3(2)
C21 C22 C23 C24 -0.6(3)
C27 C22 C23 C24 176.38(17)
C22 C23 C24 C25 -2.5(3)
C23 C24 C25 C26 1.5(3)
C24 C25 C26 C21 2.6(3)
C24 C25 C26 C28 -172.93(17)
C22 C21 C26 C25 -5.5(2)
Ir1 C21 C26 C25 168.61(13)
C22 C21 C26 C28 170.08(15)
Ir1 C21 C26 C28 -15.8(2)
C23 C22 C27 P1 155.72(14)
C21 C22 C27 P1 -27.16(19)
C29 P1 C27 C22 153.07(12)
C32 P1 C27 C22 -95.49(13)
Ir1 P1 C27 C22 27.05(13)
C25 C26 C28 P2 -166.29(14)
C21 C26 C28 P2 18.1(2)
C35 P2 C28 C26 -148.10(13)
C38 P2 C28 C26 101.38(14)
Ir1 P2 C28 C26 -12.31(14)
C27 P1 C29 C31 49.84(16)
C32 P1 C29 C31 -60.49(16)
Ir1 P1 C29 C31 163.96(11)
C27 P1 C29 C30 177.60(14)
C32 P1 C29 C30 67.27(16)
Ir1 P1 C29 C30 -68.28(15)
C29 P1 C32 C33 152.98(15)
C27 P1 C32 C33 43.87(16)
Ir1 P1 C32 C33 -69.52(15)
C29 P1 C32 C34 -84.41(18)
C27 P1 C32 C34 166.48(16)
Ir1 P1 C32 C34 53.09(18)
C28 P2 C35 C36 68.84(16)
C38 P2 C35 C36 179.27(14)
Ir1 P2 C35 C36 -53.90(17)
C28 P2 C35 C37 -166.91(14)
C38 P2 C35 C37 -56.48(16)
Ir1 P2 C35 C37 70.35(16)
C28 P2 C38 C39 -67.16(16)
C35 P2 C38 C39 -178.14(15)
Ir1 P2 C38 C39 44.28(16)
C28 P2 C38 C40 58.12(18)
C35 P2 C38 C40 -52.86(18)
Ir1 P2 C38 C40 169.56(15)
